data_4038839
loop_
_publ_author_name
'Huang, Yange'
'Choy, Pui Ying'
'Wang, Junya'
'Tse, Man Kin'
'Sun, Raymond Wai-Yin'
'Chan, Albert Sun Chi'
'Kwong, Fuk Yee'

_publ_section_title
;
 Palladium-catalyzed Monoarylation of Arylhydrazines with Aryl Tosylates.
;
_journal_name_full 'The Journal of organic chemistry'
_journal_paper_doi 10.1021/acs.joc.0c01599
_journal_year 2020
_chemical_formula_sum 'C16 H14 N2'
_chemical_formula_weight 234.29
_space_group_crystal_system monoclinic
_space_group_IT_number 9
_space_group_name_Hall 'C -2yc'
_space_group_name_H-M_alt 'C 1 c 1'
_atom_sites_solution_hydrogens geom
_audit_creation_method SHELXL-2018/3
_cell_angle_alpha 90
_cell_angle_beta 100.902(3)
_cell_angle_gamma 90
_cell_formula_units_Z 4
_cell_length_a 23.2393(13)
_cell_length_b 7.5636(4)
_cell_length_c 7.3759(4)
_cell_measurement_reflns_used 876
_cell_measurement_temperature 296(2)
_cell_measurement_theta_max 15
_cell_measurement_theta_min 15
_cell_volume 1273.08(12)
_computing_cell_refinement 'BRUKER D8VENTURE DIFFRACTOMETER'
_computing_data_collection 'BRUKER D8VENTURE DIFFRACTOMETER'
_computing_data_reduction 'BRUKER D8VENTURE DIFFRACTOMETER'
_computing_molecular_graphics 'BRUKER SHELXTL'
_computing_publication_material 'BRUKER SHELXTL'
_computing_structure_refinement 'SHELXL-2018/3 (Sheldrick, 2018)'
_computing_structure_solution 'SHELXT 2014/5 (Sheldrick, 2014)'
_diffrn_ambient_temperature 296(2)
_diffrn_measured_fraction_theta_full 0.992
_diffrn_measured_fraction_theta_max 0.992
_diffrn_measurement_device_type 'BRUKER D8VENTURE DIFFRACTOMETER'
_diffrn_measurement_method 'PHI & OMEGA SCAN'
_diffrn_radiation_type MoK\a
_diffrn_radiation_wavelength 0.71073
_diffrn_reflns_av_R_equivalents 0.0314
_diffrn_reflns_av_unetI/netI 0.0208
_diffrn_reflns_Laue_measured_fraction_full 0.992
_diffrn_reflns_Laue_measured_fraction_max 0.992
_diffrn_reflns_limit_h_max 27
_diffrn_reflns_limit_h_min -27
_diffrn_reflns_limit_k_max 9
_diffrn_reflns_limit_k_min -9
_diffrn_reflns_limit_l_max 8
_diffrn_reflns_limit_l_min -8
_diffrn_reflns_number 13282
_diffrn_reflns_point_group_measured_fraction_full 0.992
_diffrn_reflns_point_group_measured_fraction_max 0.992
_diffrn_reflns_theta_full 25.238
_diffrn_reflns_theta_max 25.238
_diffrn_reflns_theta_min 2.837
_exptl_absorpt_coefficient_mu 0.073
_exptl_absorpt_correction_T_max 0.7456
_exptl_absorpt_correction_T_min 0.7046
_exptl_absorpt_correction_type multi-scan
_exptl_crystal_colour colourless
_exptl_crystal_density_diffrn 1.222
_exptl_crystal_description block
_exptl_crystal_F_000 496
_exptl_crystal_size_max 0.400
_exptl_crystal_size_mid 0.300
_exptl_crystal_size_min 0.200
_refine_diff_density_max 0.108
_refine_diff_density_min -0.104
_refine_diff_density_rms 0.020
_refine_ls_abs_structure_details
;
 Flack x determined using 851 quotients [(I+)-(I-)]/[(I+)+(I-)]
 (Parsons, Flack and Wagner, Acta Cryst. B69 (2013) 249-259).
;
_refine_ls_abs_structure_Flack 2.4(10)
_refine_ls_extinction_method none
_refine_ls_goodness_of_fit_ref 1.050
_refine_ls_hydrogen_treatment constr
_refine_ls_matrix_type full
_refine_ls_number_parameters 163
_refine_ls_number_reflns 2294
_refine_ls_number_restraints 2
_refine_ls_restrained_S_all 1.050
_refine_ls_R_factor_all 0.0494
_refine_ls_R_factor_gt 0.0391
_refine_ls_shift/su_max 0.000
_refine_ls_shift/su_mean 0.000
_refine_ls_structure_factor_coef Fsqd
_refine_ls_weighting_details 'w=1/[\s^2^(Fo^2^)+(0.0631P)^2^+0.1772P] where P=(Fo^2^+2Fc^2^)/3'
_refine_ls_weighting_scheme calc
_refine_ls_wR_factor_gt 0.1052
_refine_ls_wR_factor_ref 0.1167
_reflns_Friedel_coverage 0.997
_reflns_Friedel_fraction_full 0.992
_reflns_Friedel_fraction_max 0.992
_reflns_number_gt 1930
_reflns_number_total 2294
_reflns_threshold_expression 'I > 2\s(I)'
_cod_data_source_file jo0c01599_si_004.cif
_cod_data_source_block hyg6401
_cod_original_sg_symbol_H-M 'C c'
_cod_database_code 4038839
_shelx_shelxl_version_number 2018/3
_shelx_space_group_comment
;
The symmetry employed for this shelxl refinement is uniquely defined
by the following loop, which should always be used as a source of
symmetry information in preference to the above space-group names.
They are only intended as comments.
;
_shelx_estimated_absorpt_t_min 0.971
_shelx_estimated_absorpt_t_max 0.986

loop_
_space_group_symop_operation_xyz
'x, y, z'
'x, -y, z+1/2'
'x+1/2, y+1/2, z'
'x+1/2, -y+1/2, z+1/2'

loop_
_atom_site_label
_atom_site_type_symbol
_atom_site_fract_x
_atom_site_fract_y
_atom_site_fract_z
_atom_site_U_iso_or_equiv
_atom_site_adp_type
_atom_site_occupancy
_atom_site_site_symmetry_order
_atom_site_calc_flag
_atom_site_refinement_flags_posn
_atom_site_refinement_flags_adp
_atom_site_refinement_flags_occupancy
_atom_site_disorder_assembly
_atom_site_disorder_group
C1 C 0.47743(12) 0.3060(4) 0.5540(4) 0.0634(8) Uani 1 1 d . . . . .
C2 C 0.50144(17) 0.2254(4) 0.7177(4) 0.0745(9) Uani 1 1 d . . . . .
H2A H 0.541703 0.229526 0.760599 0.089 Uiso 1 1 calc R U . . .
C3 C 0.46531(18) 0.1368(4) 0.8199(4) 0.0857(11) Uani 1 1 d . . . . .
H3A H 0.482136 0.082758 0.930548 0.103 Uiso 1 1 calc R U . . .
C4 C 0.40718(17) 0.1280(4) 0.7625(4) 0.0830(11) Uani 1 1 d . . . . .
H4A H 0.384152 0.070841 0.834710 0.100 Uiso 1 1 calc R U . . .
C5 C 0.38087(14) 0.2042(4) 0.5943(4) 0.0664(8) Uani 1 1 d . . . . .
C6 C 0.31968(16) 0.1912(5) 0.5250(5) 0.0834(10) Uani 1 1 d . . . . .
H6A H 0.296187 0.132023 0.594237 0.100 Uiso 1 1 calc R U . . .
C7 C 0.29470(17) 0.2627(5) 0.3606(6) 0.0952(11) Uani 1 1 d . . . . .
H7A H 0.254471 0.253210 0.318965 0.114 Uiso 1 1 calc R U . . .
C8 C 0.32901(18) 0.3500(5) 0.2544(6) 0.0942(11) Uani 1 1 d . . . . .
H8A H 0.311741 0.398252 0.141149 0.113 Uiso 1 1 calc R U . . .
C9 C 0.38787(15) 0.3654(4) 0.3151(4) 0.0785(9) Uani 1 1 d . . . . .
H9A H 0.410252 0.424103 0.241989 0.094 Uiso 1 1 calc R U . . .
C10 C 0.41577(13) 0.2944(3) 0.4861(4) 0.0605(7) Uani 1 1 d . . . . .
C11 C 0.60793(13) 0.3289(4) 0.4076(3) 0.0618(7) Uani 1 1 d . . . . .
C12 C 0.58859(15) 0.2036(4) 0.2743(4) 0.0696(8) Uani 1 1 d . . . . .
H12A H 0.549097 0.173691 0.245458 0.084 Uiso 1 1 calc R U . . .
C13 C 0.6285(2) 0.1229(5) 0.1838(5) 0.0927(11) Uani 1 1 d . . . . .
H13A H 0.615398 0.039309 0.092800 0.111 Uiso 1 1 calc R U . . .
C14 C 0.6863(2) 0.1635(7) 0.2255(6) 0.1029(13) Uani 1 1 d . . . . .
H14A H 0.712653 0.107191 0.164370 0.123 Uiso 1 1 calc R U . . .
C15 C 0.70558(17) 0.2870(7) 0.3571(5) 0.0961(12) Uani 1 1 d . . . . .
H15A H 0.745216 0.315176 0.385394 0.115 Uiso 1 1 calc R U . . .
C16 C 0.66723(14) 0.3697(5) 0.4478(4) 0.0802(10) Uani 1 1 d . . . . .
H16A H 0.680902 0.454117 0.537267 0.096 Uiso 1 1 calc R U . . .
N1 N 0.51086(13) 0.3953(4) 0.4453(4) 0.0888(9) Uani 1 1 d . . . . .
H1A H 0.494602 0.440458 0.341121 0.107 Uiso 1 1 calc R U . . .
N2 N 0.57096(12) 0.4103(4) 0.5078(4) 0.0902(9) Uani 1 1 d . . . . .
H2B H 0.584734 0.468811 0.606486 0.108 Uiso 1 1 calc R U . . .

loop_
_atom_site_aniso_label
_atom_site_aniso_U_11
_atom_site_aniso_U_22
_atom_site_aniso_U_33
_atom_site_aniso_U_23
_atom_site_aniso_U_13
_atom_site_aniso_U_12
C1 0.076(2) 0.0462(15) 0.0705(18) 0.0016(12) 0.0215(15) 0.0086(12)
C2 0.089(2) 0.0561(16) 0.0743(19) -0.0039(16) 0.0059(16) 0.0115(15)
C3 0.131(3) 0.0604(18) 0.0619(19) 0.0115(15) 0.010(2) 0.000(2)
C4 0.116(3) 0.070(2) 0.068(2) 0.0127(16) 0.027(2) -0.0091(18)
C5 0.087(2) 0.0505(16) 0.0653(17) -0.0013(14) 0.0235(16) 0.0017(14)
C6 0.088(2) 0.076(2) 0.094(2) -0.0072(19) 0.037(2) -0.0084(17)
C7 0.078(2) 0.092(2) 0.112(3) 0.000(2) 0.008(2) 0.0062(18)
C8 0.095(3) 0.093(2) 0.088(2) 0.017(2) 0.000(2) 0.012(2)
C9 0.086(2) 0.073(2) 0.077(2) 0.0189(16) 0.0164(18) 0.0091(16)
C10 0.0774(19) 0.0459(14) 0.0610(16) 0.0026(12) 0.0201(14) 0.0083(13)
C11 0.0711(18) 0.0581(15) 0.0557(15) 0.0015(12) 0.0106(13) -0.0075(13)
C12 0.078(2) 0.0606(16) 0.0667(17) -0.0004(14) 0.0037(15) -0.0116(15)
C13 0.134(4) 0.067(2) 0.080(2) -0.0140(17) 0.028(2) -0.005(2)
C14 0.109(3) 0.102(3) 0.106(3) 0.010(3) 0.041(3) 0.023(2)
C15 0.076(2) 0.123(3) 0.091(3) 0.012(3) 0.019(2) 0.000(2)
C16 0.076(2) 0.097(3) 0.0648(18) -0.0040(17) 0.0062(15) -0.0188(17)
N1 0.0759(19) 0.095(2) 0.099(2) 0.0208(18) 0.0264(15) 0.0057(15)
N2 0.0798(19) 0.097(2) 0.097(2) -0.0318(17) 0.0254(16) -0.0147(15)

loop_
_atom_type_symbol
_atom_type_description
_atom_type_scat_dispersion_real
_atom_type_scat_dispersion_imag
_atom_type_scat_source
C C 0.0033 0.0016 'International Tables Vol C Tables 4.2.6.8 and 6.1.1.4'
H H 0.0000 0.0000 'International Tables Vol C Tables 4.2.6.8 and 6.1.1.4'
N N 0.0061 0.0033 'International Tables Vol C Tables 4.2.6.8 and 6.1.1.4'

loop_
_geom_angle_atom_site_label_1
_geom_angle_atom_site_label_2
_geom_angle_atom_site_label_3
_geom_angle
_geom_angle_site_symmetry_1
_geom_angle_site_symmetry_3
_geom_angle_publ_flag
C2 C1 N1 122.9(3) . . ?
C2 C1 C10 119.7(3) . . ?
N1 C1 C10 117.4(3) . . ?
C1 C2 C3 120.0(3) . . ?
C1 C2 H2A 120.0 . . ?
C3 C2 H2A 120.0 . . ?
C4 C3 C2 121.7(3) . . ?
C4 C3 H3A 119.2 . . ?
C2 C3 H3A 119.2 . . ?
C3 C4 C5 120.4(3) . . ?
C3 C4 H4A 119.8 . . ?
C5 C4 H4A 119.8 . . ?
C4 C5 C10 119.8(3) . . ?
C4 C5 C6 122.0(3) . . ?
C10 C5 C6 118.1(3) . . ?
C7 C6 C5 121.7(3) . . ?
C7 C6 H6A 119.2 . . ?
C5 C6 H6A 119.2 . . ?
C6 C7 C8 120.1(4) . . ?
C6 C7 H7A 120.0 . . ?
C8 C7 H7A 120.0 . . ?
C9 C8 C7 120.3(3) . . ?
C9 C8 H8A 119.9 . . ?
C7 C8 H8A 119.9 . . ?
C8 C9 C10 121.7(3) . . ?
C8 C9 H9A 119.2 . . ?
C10 C9 H9A 119.2 . . ?
C9 C10 C5 118.2(3) . . ?
C9 C10 C1 123.5(3) . . ?
C5 C10 C1 118.4(2) . . ?
C12 C11 N2 122.5(3) . . ?
C12 C11 C16 118.8(3) . . ?
N2 C11 C16 118.7(3) . . ?
C11 C12 C13 119.4(3) . . ?
C11 C12 H12A 120.3 . . ?
C13 C12 H12A 120.3 . . ?
C14 C13 C12 121.1(3) . . ?
C14 C13 H13A 119.5 . . ?
C12 C13 H13A 119.5 . . ?
C13 C14 C15 119.8(4) . . ?
C13 C14 H14A 120.1 . . ?
C15 C14 H14A 120.1 . . ?
C14 C15 C16 120.5(4) . . ?
C14 C15 H15A 119.8 . . ?
C16 C15 H15A 119.8 . . ?
C15 C16 C11 120.5(3) . . ?
C15 C16 H16A 119.7 . . ?
C11 C16 H16A 119.7 . . ?
N2 N1 C1 118.9(3) . . ?
N2 N1 H1A 120.6 . . ?
C1 N1 H1A 120.6 . . ?
C11 N2 N1 118.3(3) . . ?
C11 N2 H2B 120.8 . . ?
N1 N2 H2B 120.8 . . ?

loop_
_geom_bond_atom_site_label_1
_geom_bond_atom_site_label_2
_geom_bond_distance
_geom_bond_site_symmetry_2
_geom_bond_publ_flag
C1 C2 1.373(4) . ?
C1 N1 1.393(4) . ?
C1 C10 1.429(4) . ?
C2 C3 1.401(5) . ?
C2 H2A 0.9300 . ?
C3 C4 1.339(5) . ?
C3 H3A 0.9300 . ?
C4 C5 1.399(4) . ?
C4 H4A 0.9300 . ?
C5 C10 1.416(3) . ?
C5 C6 1.421(4) . ?
C6 C7 1.354(5) . ?
C6 H6A 0.9300 . ?
C7 C8 1.387(6) . ?
C7 H7A 0.9300 . ?
C8 C9 1.361(5) . ?
C8 H8A 0.9300 . ?
C9 C10 1.410(4) . ?
C9 H9A 0.9300 . ?
C11 C12 1.379(4) . ?
C11 N2 1.380(4) . ?
C11 C16 1.388(4) . ?
C12 C13 1.382(5) . ?
C12 H12A 0.9300 . ?
C13 C14 1.356(6) . ?
C13 H13A 0.9300 . ?
C14 C15 1.360(6) . ?
C14 H14A 0.9300 . ?
C15 C16 1.363(6) . ?
C15 H15A 0.9300 . ?
C16 H16A 0.9300 . ?
N1 N2 1.390(4) . ?
N1 H1A 0.8600 . ?
N2 H2B 0.8600 . ?
